data_2226325
loop_
_publ_author_name
'Mbarek, A\"icha'
'Fourati, Mohieddine'
'Zambon, Daniel'
'Avignant, Daniel'

_publ_section_title
;
 Lutetium(III) cyclotetraphosphate
;
_journal_coeditor_code WM2342
_journal_issue 6
_journal_name_full 'Acta Crystallographica Section E'
_journal_page_first i46
_journal_paper_doi 10.1107/S1600536810016363
_journal_volume 66
_journal_year 2010
_chemical_formula_iupac 'Lu4 (P4 O12)3'
_chemical_formula_moiety 'Lu4 O36 P12'
_chemical_formula_structural 'Lu4 (P4 O12)3'
_chemical_formula_sum 'Lu4 O36 P12'
_chemical_formula_weight 1647.52
_chemical_name_common
;
lutetium cyclotetraphosphate
;
_chemical_name_systematic
;
Tetralutetium(III) tris(cyclotetraphosphate)
;
_space_group_IT_number 220
_symmetry_cell_setting cubic
_symmetry_space_group_name_Hall 'I -4bd 2c 3'
_symmetry_space_group_name_H-M 'I -4 3 d'
_atom_sites_solution_primary direct
_atom_sites_solution_secondary difmap
_audit_creation_method SHELXL-97
_cell_angle_alpha 90.00
_cell_angle_beta 90.00
_cell_angle_gamma 90.00
_cell_formula_units_Z 4
_cell_length_a 14.6920(6)
_cell_length_b 14.6920(6)
_cell_length_c 14.6920(6)
_cell_measurement_reflns_used 1548
_cell_measurement_temperature 296(2)
_cell_measurement_theta_max 30.26
_cell_measurement_theta_min 3.40
_cell_volume 3171.3(2)
_computing_cell_refinement 'SAINT (Bruker, 2008)'
_computing_data_collection 'APEX2 (Bruker, 2008)'
_computing_data_reduction 'SAINT (Bruker, 2008)'
_computing_molecular_graphics
;
CaRine (Boudias & Monceau, 1998) and ORTEP-3 (Farrugia, 1997)
;
_computing_publication_material 'SHELXTL (Sheldrick, 2008)'
_computing_structure_refinement 'SHELXL97 (Sheldrick, 2008)'
_computing_structure_solution 'SHELXS97 (Sheldrick, 2008)'
_diffrn_ambient_temperature 296(2)
_diffrn_detector_area_resol_mean 8.3333
_diffrn_measured_fraction_theta_full 0.000
_diffrn_measured_fraction_theta_max 0.996
_diffrn_measurement_device_type 'Bruker APEXII CCD'
_diffrn_measurement_method '\f and \w scans'
_diffrn_radiation_monochromator graphite
_diffrn_radiation_source 'fine-focus sealed tube'
_diffrn_radiation_type MoK\a
_diffrn_radiation_wavelength 0.71073
_diffrn_reflns_av_R_equivalents 0.0342
_diffrn_reflns_av_sigmaI/netI 0.0406
_diffrn_reflns_limit_h_max 11
_diffrn_reflns_limit_h_min -16
_diffrn_reflns_limit_k_max 20
_diffrn_reflns_limit_k_min -6
_diffrn_reflns_limit_l_max 9
_diffrn_reflns_limit_l_min -19
_diffrn_reflns_number 3088
_diffrn_reflns_theta_full 1.00
_diffrn_reflns_theta_max 30.41
_diffrn_reflns_theta_min 3.92
_exptl_absorpt_coefficient_mu 13.078
_exptl_absorpt_correction_T_max 0.7461
_exptl_absorpt_correction_T_min 0.5342
_exptl_absorpt_correction_type multi-scan
_exptl_absorpt_process_details '(SADABS; Bruker, 2008)'
_exptl_crystal_colour colourless
_exptl_crystal_density_diffrn 3.451
_exptl_crystal_density_method 'not measured'
_exptl_crystal_description 'truncated octahedron'
_exptl_crystal_F_000 3008
_exptl_crystal_size_max 0.183
_exptl_crystal_size_mid 0.100
_exptl_crystal_size_min 0.078
_refine_diff_density_max 0.897
_refine_diff_density_min -0.674
_refine_ls_abs_structure_details 'Flack (1983), 272 Friedel pairs'
_refine_ls_abs_structure_Flack 0.000(15)
_refine_ls_extinction_method none
_refine_ls_goodness_of_fit_ref 1.033
_refine_ls_matrix_type full
_refine_ls_number_constraints 0
_refine_ls_number_parameters 41
_refine_ls_number_reflns 717
_refine_ls_number_restraints 0
_refine_ls_restrained_S_all 1.033
_refine_ls_R_factor_all 0.0248
_refine_ls_R_factor_gt 0.0203
_refine_ls_shift/su_max 0.000
_refine_ls_shift/su_mean 0.000
_refine_ls_structure_factor_coef Fsqd
_refine_ls_weighting_details 'w=1/[\s^2^(Fo^2^)+(0.0088P)^2^+0.0000P] where P=(Fo^2^+2Fc^2^)/3'
_refine_ls_weighting_scheme calc
_refine_ls_wR_factor_gt 0.0367
_refine_ls_wR_factor_ref 0.0378
_reflns_number_gt 659
_reflns_number_total 717
_reflns_threshold_expression I>2sigma(I)
_cod_data_source_file wm2342.cif
_cod_data_source_block I
_cod_database_code 2226325
_cod_database_fobs_code 2226325

loop_
_symmetry_equiv_pos_as_xyz
'x, y, z'
'-x+1/2, -y, z+1/2'
'-x, y+1/2, -z+1/2'
'x+1/2, -y+1/2, -z'
'z, x, y'
'z+1/2, -x+1/2, -y'
'-z+1/2, -x, y+1/2'
'-z, x+1/2, -y+1/2'
'y, z, x'
'-y, z+1/2, -x+1/2'
'y+1/2, -z+1/2, -x'
'-y+1/2, -z, x+1/2'
'y+1/4, x+1/4, z+1/4'
'-y+1/4, -x+3/4, z+3/4'
'y+3/4, -x+1/4, -z+3/4'
'-y+3/4, x+3/4, -z+1/4'
'x+1/4, z+1/4, y+1/4'
'-x+3/4, z+3/4, -y+1/4'
'-x+1/4, -z+3/4, y+3/4'
'x+3/4, -z+1/4, -y+3/4'
'z+1/4, y+1/4, x+1/4'
'z+3/4, -y+1/4, -x+3/4'
'-z+3/4, y+3/4, -x+1/4'
'-z+1/4, -y+3/4, x+3/4'
'x+1/2, y+1/2, z+1/2'
'-x+1, -y+1/2, z+1'
'-x+1/2, y+1, -z+1'
'x+1, -y+1, -z+1/2'
'z+1/2, x+1/2, y+1/2'
'z+1, -x+1, -y+1/2'
'-z+1, -x+1/2, y+1'
'-z+1/2, x+1, -y+1'
'y+1/2, z+1/2, x+1/2'
'-y+1/2, z+1, -x+1'
'y+1, -z+1, -x+1/2'
'-y+1, -z+1/2, x+1'
'y+3/4, x+3/4, z+3/4'
'-y+3/4, -x+5/4, z+5/4'
'y+5/4, -x+3/4, -z+5/4'
'-y+5/4, x+5/4, -z+3/4'
'x+3/4, z+3/4, y+3/4'
'-x+5/4, z+5/4, -y+3/4'
'-x+3/4, -z+5/4, y+5/4'
'x+5/4, -z+3/4, -y+5/4'
'z+3/4, y+3/4, x+3/4'
'z+5/4, -y+3/4, -x+5/4'
'-z+5/4, y+5/4, -x+3/4'
'-z+3/4, -y+5/4, x+5/4'

loop_
_atom_site_type_symbol
_atom_site_label
_atom_site_fract_x
_atom_site_fract_y
_atom_site_fract_z
_atom_site_U_iso_or_equiv
_atom_site_adp_type
_atom_site_calc_flag
_atom_site_refinement_flags
_atom_site_occupancy
_atom_site_disorder_assembly
_atom_site_disorder_group
Lu Lu 0.896610(13) 0.396610(13) 0.103390(13) 0.00602(8) Uani d S 1 . .
P P 0.95737(9) 0.37294(9) 0.33447(9) 0.0077(2) Uani d . 1 . .
O O1 1.0613(2) 0.3432(2) 0.3430(2) 0.0128(7) Uani d . 1 . .
O O2 1.0325(2) 0.3642(3) 0.0522(2) 0.0188(8) Uani d . 1 . .
O O3 0.9295(2) 0.3498(3) 0.2404(2) 0.0142(7) Uani d . 1 . .

loop_
_atom_site_aniso_label
_atom_site_aniso_U_11
_atom_site_aniso_U_22
_atom_site_aniso_U_33
_atom_site_aniso_U_12
_atom_site_aniso_U_13
_atom_site_aniso_U_23
Lu 0.00602(8) 0.00602(8) 0.00602(8) 0.00039(8) -0.00039(8) -0.00039(8)
P 0.0097(5) 0.0051(6) 0.0082(6) 0.0017(5) -0.0008(5) 0.0015(4)
O1 0.0113(15) 0.0146(18) 0.0123(17) 0.0007(15) -0.0025(14) 0.0054(17)
O2 0.0103(17) 0.024(2) 0.022(2) 0.0016(18) 0.0015(16) -0.0014(18)
O3 0.0202(19) 0.0141(19) 0.0084(16) 0.0012(16) -0.0050(15) 0.0023(16)

loop_
_atom_type_symbol
_atom_type_description
_atom_type_scat_dispersion_real
_atom_type_scat_dispersion_imag
_atom_type_scat_source
O O 0.0106 0.0060 'International Tables Vol C Tables 4.2.6.8 and 6.1.1.4'
P P 0.1023 0.0942 'International Tables Vol C Tables 4.2.6.8 and 6.1.1.4'
Lu Lu -0.4720 5.8584 'International Tables Vol C Tables 4.2.6.8 and 6.1.1.4'

loop_
_geom_angle_atom_site_label_1
_geom_angle_atom_site_label_2
_geom_angle_atom_site_label_3
_geom_angle_site_symmetry_1
_geom_angle_site_symmetry_3
_geom_angle
_geom_angle_publ_flag
O3 Lu O3 8_645 11_556 89.06(14) ?
O3 Lu O3 8_645 . 89.06(14) ?
O3 Lu O3 11_556 . 89.06(14) ?
O3 Lu O2 8_645 8_645 92.64(13) ?
O3 Lu O2 11_556 8_645 178.26(14) ?
O3 Lu O2 . 8_645 90.59(14) ?
O3 Lu O2 8_645 11_556 90.59(14) ?
O3 Lu O2 11_556 11_556 92.64(13) ?
O3 Lu O2 . 11_556 178.26(14) ?
O2 Lu O2 8_645 11_556 87.72(15) ?
O3 Lu O2 8_645 . 178.26(14) ?
O3 Lu O2 11_556 . 90.59(14) ?
O3 Lu O2 . . 92.64(13) ?
O2 Lu O2 8_645 . 87.72(15) ?
O2 Lu O2 11_556 . 87.72(15) ?
O2 P O3 31_564 . 118.0(2) ?
O2 P O1 31_564 40_535 107.3(2) ?
O3 P O1 . 40_535 111.5(2) ?
O2 P O1 31_564 . 109.2(2) ?
O3 P O1 . . 106.0(2) ?
O1 P O1 40_535 . 103.9(2) ?
P O1 P 15_565 . 136.9(2) ?
P O2 Lu 34_645 . 164.9(2) ?
P O3 Lu . . 148.2(2) ?

loop_
_geom_bond_atom_site_label_1
_geom_bond_atom_site_label_2
_geom_bond_site_symmetry_2
_geom_bond_distance
_geom_bond_publ_flag
Lu O3 8_645 2.182(3) y
Lu O3 11_556 2.182(3) y
Lu O3 . 2.182(3) y
Lu O2 8_645 2.185(4) y
Lu O2 11_556 2.185(4) y
Lu O2 . 2.185(4) y
P O2 31_564 1.464(4) y
P O3 . 1.481(4) y
P O1 40_535 1.583(3) y
P O1 . 1.594(3) y
O1 P 15_565 1.583(3) ?
O2 P 34_645 1.464(4) ?
